data_1529391
loop_
_publ_author_name
'Levin, Jessica R.'
'Dorfner, Walter L.'
'Carroll, Patrick J.'
'Schelter, Eric J.'

_publ_section_title
;
 Control of cerium oxidation state through metal complex secondary
 structures
;
_journal_issue 12
_journal_name_full 'Chem. Sci.'
_journal_page_first 6925
_journal_paper_doi 10.1039/C5SC02607E
_journal_volume 6
_journal_year 2015
_chemical_formula_sum 'C83 H75 Ce K5 N15'
_chemical_formula_weight 1618.20
_chemical_properties_physical 'Air-sensitive, Moisture-sensitive, Heat-sensitive, Oxygen-sensitive'
_space_group_IT_number 2
_symmetry_cell_setting triclinic
_symmetry_Int_Tables_number 2
_symmetry_space_group_name_Hall '-P 1'
_symmetry_space_group_name_H-M 'P -1'
_atom_sites_solution_hydrogens geom
_atom_sites_solution_primary direct
_audit_creation_method SHELXL-97
_audit_update_record
;
2015-06-03 deposited with the CCDC.
2015-08-10 downloaded from the CCDC.
;
_cell_angle_alpha 93.849(5)
_cell_angle_beta 101.333(5)
_cell_angle_gamma 107.292(5)
_cell_formula_units_Z 2
_cell_length_a 15.2003(12)
_cell_length_b 15.4668(12)
_cell_length_c 18.0353(15)
_cell_measurement_temperature 143(1)
_cell_volume 3933.7(6)
_computing_data_collection 'Bruker APEX2'
_computing_data_reduction 'Bruker SAINT'
_computing_structure_refinement 'SHELXL-97 (Sheldrick, 2008)'
_computing_structure_solution 'SHELXS-97 (Sheldrick, 2008)'
_diffrn_ambient_temperature 143(1)
_diffrn_measured_fraction_theta_full 0.979
_diffrn_measured_fraction_theta_max 0.979
_diffrn_measurement_device 'CCD Area Detector'
_diffrn_measurement_device_type 'Bruker APEXII'
_diffrn_measurement_method 'phi and omega scans'
_diffrn_radiation_monochromator graphite
_diffrn_radiation_source 'sealed tube'
_diffrn_radiation_type MoK\a
_diffrn_radiation_wavelength 0.71073
_diffrn_reflns_av_R_equivalents 0.0544
_diffrn_reflns_av_sigmaI/netI 0.0581
_diffrn_reflns_limit_h_max 19
_diffrn_reflns_limit_h_min -19
_diffrn_reflns_limit_k_max 19
_diffrn_reflns_limit_k_min -20
_diffrn_reflns_limit_l_max 23
_diffrn_reflns_limit_l_min -23
_diffrn_reflns_number 95153
_diffrn_reflns_theta_full 27.61
_diffrn_reflns_theta_max 27.61
_diffrn_reflns_theta_min 1.63
_exptl_absorpt_coefficient_mu 0.897
_exptl_absorpt_correction_T_max 0.7456
_exptl_absorpt_correction_T_min 0.6772
_exptl_absorpt_correction_type multi-scan
_exptl_absorpt_process_details '(SADABS; Sheldrick, 2007)'
_exptl_crystal_colour Brown
_exptl_crystal_density_diffrn 1.366
_exptl_crystal_density_method 'not measured'
_exptl_crystal_description plate
_exptl_crystal_F_000 1662
_exptl_crystal_recrystallization_method 'Re-crystallisation from solvent: Pyridine hexanes'
_exptl_crystal_size_max 0.42
_exptl_crystal_size_mid 0.12
_exptl_crystal_size_min 0.02
_refine_diff_density_max 2.264
_refine_diff_density_min -2.044
_refine_diff_density_rms 0.105
_refine_ls_extinction_method none
_refine_ls_goodness_of_fit_ref 1.030
_refine_ls_hydrogen_treatment constr
_refine_ls_matrix_type full
_refine_ls_number_parameters 968
_refine_ls_number_reflns 17890
_refine_ls_number_restraints 456
_refine_ls_restrained_S_all 1.028
_refine_ls_R_factor_all 0.0879
_refine_ls_R_factor_gt 0.0556
_refine_ls_shift/su_max 0.012
_refine_ls_shift/su_mean 0.001
_refine_ls_structure_factor_coef Fsqd
_refine_ls_weighting_details 'calc w=1/[\s^2^(Fo^2^)+(0.0789P)^2^+6.9251P] where P=(Fo^2^+2Fc^2^)/3'
_refine_ls_weighting_scheme calc
_refine_ls_wR_factor_gt 0.1380
_refine_ls_wR_factor_ref 0.1570
_reflns_number_gt 13252
_reflns_number_total 17890
_reflns_threshold_expression >2sigma(I)
_cod_data_source_file c5sc02607e2.cif
_cod_data_source_block CMPD3(UP4331)
_cod_depositor_comments 'Adding full bibliography for 1529389--1529391.cif.'
_cod_original_cell_volume 3933.7(5)
_cod_original_sg_symbol_H-M 'P -1       '
_cod_database_code 1529391

loop_
_symmetry_equiv_pos_as_xyz
'x, y, z'
'-x, -y, -z'

loop_
_atom_site_label
_atom_site_type_symbol
_atom_site_fract_x
_atom_site_fract_y
_atom_site_fract_z
_atom_site_U_iso_or_equiv
_atom_site_adp_type
_atom_site_occupancy
_atom_site_symmetry_multiplicity
_atom_site_calc_flag
_atom_site_refinement_flags
_atom_site_disorder_assembly
_atom_site_disorder_group
Ce1 Ce 0.624997(17) 0.443100(16) 0.261514(13) 0.02659(8) Uani 1 1 d . A .
K1 K 0.9144(3) 0.85950(18) 0.35750(18) 0.1563(12) Uani 1 1 d . . .
K2 K 0.40714(9) 0.24196(8) 0.23828(8) 0.0577(3) Uani 1 1 d . A .
K3 K 0.78301(8) 0.33162(8) 0.19137(7) 0.0492(3) Uani 1 1 d . A .
K4 K 0.64650(9) 0.54686(9) 0.46353(7) 0.0561(3) Uani 1 1 d . . .
K5 K 0.58702(9) 0.62487(7) 0.11401(6) 0.0503(3) Uani 1 1 d . . .
N1 N 0.5031(2) 0.4212(2) 0.3445(2) 0.0316(8) Uani 1 1 d . A .
N2 N 0.4622(3) 0.4380(2) 0.2684(2) 0.0323(8) Uani 1 1 d . . .
N3 N 0.7559(3) 0.5615(3) 0.3440(2) 0.0448(10) Uani 1 1 d . A .
N4 N 0.6885(3) 0.6116(3) 0.3330(2) 0.0368(8) Uani 1 1 d . A .
N5 N 0.5904(2) 0.4499(2) 0.12112(19) 0.0293(7) Uani 1 1 d . A .
N6 N 0.6916(3) 0.4643(3) 0.1464(2) 0.0342(8) Uani 1 1 d . . .
N7 N 0.6851(3) 0.3220(2) 0.3089(2) 0.0325(8) Uani 1 1 d . . .
N8 N 0.6050(3) 0.2764(2) 0.2455(2) 0.0328(8) Uani 1 1 d . A .
C1 C 0.4396(3) 0.3724(3) 0.3813(2) 0.0335(9) Uani 1 1 d . A .
C2 C 0.3395(3) 0.3509(3) 0.3568(3) 0.0410(11) Uani 1 1 d . . .
H2 H 0.3146 0.3757 0.3153 0.055 Uiso 1 1 calc R A .
C3 C 0.2782(4) 0.2932(4) 0.3941(3) 0.0518(13) Uani 1 1 d . . .
H3 H 0.2132 0.2785 0.3759 0.069 Uiso 1 1 calc R . .
C4 C 0.3127(4) 0.2572(4) 0.4583(3) 0.0549(14) Uani 1 1 d . . .
H4 H 0.2717 0.2176 0.4823 0.073 Uiso 1 1 calc R A .
C5 C 0.4101(4) 0.2822(4) 0.4853(3) 0.0497(13) Uani 1 1 d . . .
H5 H 0.4339 0.2605 0.5292 0.066 Uiso 1 1 calc R . .
C6 C 0.4724(4) 0.3379(3) 0.4495(3) 0.0384(10) Uani 1 1 d . . .
H6 H 0.5371 0.3535 0.4699 0.051 Uiso 1 1 calc R . .
C7 C 0.4378(3) 0.5152(3) 0.2668(2) 0.0314(9) Uani 1 1 d . A .
C8 C 0.4091(3) 0.5429(3) 0.1948(3) 0.0395(10) Uani 1 1 d . A .
H8 H 0.4062 0.5062 0.1508 0.053 Uiso 1 1 calc R . .
C9 C 0.3854(4) 0.6215(4) 0.1875(3) 0.0495(13) Uani 1 1 d . . .
H9 H 0.3679 0.6372 0.1392 0.066 Uiso 1 1 calc R A .
C10 C 0.3872(4) 0.6772(4) 0.2510(3) 0.0541(14) Uani 1 1 d . A .
H10 H 0.3721 0.7310 0.2463 0.072 Uiso 1 1 calc R . .
C11 C 0.4121(4) 0.6510(4) 0.3219(3) 0.0497(13) Uani 1 1 d . . .
H11 H 0.4125 0.6874 0.3652 0.066 Uiso 1 1 calc R A .
C12 C 0.4363(3) 0.5722(3) 0.3303(3) 0.0398(10) Uani 1 1 d . A .
H12 H 0.4519 0.5566 0.3790 0.053 Uiso 1 1 calc R . .
C13 C 0.8382(3) 0.6042(3) 0.3968(3) 0.0379(10) Uani 1 1 d . A .
C14 C 0.8590(3) 0.6871(3) 0.4428(3) 0.0409(11) Uani 1 1 d . A .
H14 H 0.8145 0.7179 0.4384 0.054 Uiso 1 1 calc R . .
C15 C 0.9448(4) 0.7244(4) 0.4950(3) 0.0557(14) Uani 1 1 d . A .
H15 H 0.9564 0.7798 0.5248 0.074 Uiso 1 1 calc R . .
C16 C 1.0130(4) 0.6826(4) 0.5041(3) 0.0557(14) Uani 1 1 d . . .
H16 H 1.0701 0.7084 0.5396 0.074 Uiso 1 1 calc R A .
C17 C 0.9942(4) 0.6007(4) 0.4588(3) 0.0555(14) Uani 1 1 d . A .
H17 H 1.0399 0.5715 0.4630 0.074 Uiso 1 1 calc R . .
C18 C 0.9096(4) 0.5622(4) 0.4080(3) 0.0505(13) Uani 1 1 d . . .
H18 H 0.8985 0.5060 0.3796 0.067 Uiso 1 1 calc R A .
C19 C 0.7080(3) 0.6789(3) 0.2881(3) 0.0364(10) Uani 1 1 d . A .
C20 C 0.7794(4) 0.6950(5) 0.2477(3) 0.0646(17) Uani 1 1 d . A .
H20 H 0.8175 0.6576 0.2508 0.086 Uiso 1 1 calc R . .
C21 C 0.7950(5) 0.7650(6) 0.2034(5) 0.097(3) Uani 1 1 d . A .
H21 H 0.8431 0.7737 0.1770 0.129 Uiso 1 1 calc R . .
C22 C 0.7397(5) 0.8225(5) 0.1977(5) 0.088(3) Uani 1 1 d . A .
H22 H 0.7518 0.8714 0.1697 0.117 Uiso 1 1 calc R . .
C23 C 0.6663(5) 0.8051(4) 0.2348(4) 0.0660(18) Uani 1 1 d . A .
H23 H 0.6270 0.8413 0.2298 0.088 Uiso 1 1 calc R . .
C24 C 0.6498(4) 0.7362(3) 0.2787(3) 0.0474(12) Uani 1 1 d . A .
H24 H 0.5997 0.7265 0.3029 0.063 Uiso 1 1 calc R . .
C25 C 0.5398(3) 0.3721(3) 0.0713(2) 0.0298(9) Uani 1 1 d . . .
C26 C 0.4402(3) 0.3397(3) 0.0628(2) 0.0352(10) Uani 1 1 d . . .
H26 H 0.4118 0.3724 0.0901 0.047 Uiso 1 1 calc R . .
C27 C 0.3844(4) 0.2608(3) 0.0151(3) 0.0464(12) Uani 1 1 d . . .
H27 H 0.3195 0.2405 0.0117 0.062 Uiso 1 1 calc R A .
C28 C 0.4238(4) 0.2113(3) -0.0278(3) 0.0523(14) Uani 1 1 d . . .
H28 H 0.3861 0.1584 -0.0601 0.070 Uiso 1 1 calc R . .
C29 C 0.5204(5) 0.2422(4) -0.0216(3) 0.0512(14) Uani 1 1 d . . .
H29 H 0.5471 0.2094 -0.0505 0.068 Uiso 1 1 calc R A .
C30 C 0.5792(4) 0.3211(3) 0.0264(3) 0.0389(10) Uani 1 1 d . . .
H30 H 0.6439 0.3403 0.0291 0.052 Uiso 1 1 calc R . .
C31 C 0.7489(3) 0.5064(3) 0.1021(3) 0.0367(10) Uani 1 1 d . A .
C32 C 0.8487(4) 0.5326(4) 0.1312(3) 0.0489(12) Uani 1 1 d . . .
H32 H 0.8719 0.5233 0.1807 0.065 Uiso 1 1 calc R A .
C33 C 0.9113(4) 0.5713(5) 0.0881(4) 0.0675(18) Uani 1 1 d . A .
H33 H 0.9759 0.5878 0.1090 0.090 Uiso 1 1 calc R . .
C34 C 0.8803(5) 0.5861(5) 0.0141(4) 0.075(2) Uani 1 1 d . . .
H34 H 0.9232 0.6107 -0.0152 0.099 Uiso 1 1 calc R A .
C35 C 0.7839(4) 0.5634(4) -0.0151(3) 0.0605(16) Uani 1 1 d . A .
H35 H 0.7623 0.5741 -0.0645 0.081 Uiso 1 1 calc R . .
C36 C 0.7193(4) 0.5256(3) 0.0267(3) 0.0412(11) Uani 1 1 d . . .
H36 H 0.6551 0.5122 0.0055 0.055 Uiso 1 1 calc R A .
C37 C 0.6772(3) 0.2951(3) 0.3785(2) 0.0327(9) Uani 1 1 d . A .
C38 C 0.7436(3) 0.3483(3) 0.4441(3) 0.0415(11) Uani 1 1 d . . .
H38 H 0.7901 0.4007 0.4384 0.055 Uiso 1 1 calc R A .
C39 C 0.7411(4) 0.3244(4) 0.5166(3) 0.0498(13) Uani 1 1 d . A .
H39 H 0.7855 0.3610 0.5586 0.066 Uiso 1 1 calc R . .
C40 C 0.6730(4) 0.2465(4) 0.5271(3) 0.0482(13) Uani 1 1 d . . .
H40 H 0.6721 0.2298 0.5756 0.064 Uiso 1 1 calc R A .
C41 C 0.6069(4) 0.1947(3) 0.4641(3) 0.0455(12) Uani 1 1 d . A .
H41 H 0.5603 0.1429 0.4707 0.061 Uiso 1 1 calc R . .
C42 C 0.6078(4) 0.2175(3) 0.3910(3) 0.0383(10) Uani 1 1 d . . .
H42 H 0.5619 0.1810 0.3498 0.051 Uiso 1 1 calc R A .
C43 C 0.6028(4) 0.1948(3) 0.2120(3) 0.0399(11) Uani 1 1 d . . .
C44 C 0.5353(4) 0.1543(3) 0.1425(3) 0.0461(12) Uani 1 1 d . A .
H44 H 0.4948 0.1854 0.1211 0.061 Uiso 1 1 calc R . .
C45 C 0.5280(6) 0.0711(4) 0.1059(3) 0.069(2) Uani 1 1 d . . .
H45 H 0.4829 0.0469 0.0606 0.092 Uiso 1 1 calc R A .
C46 C 0.5869(6) 0.0226(4) 0.1358(4) 0.083(2) Uani 1 1 d . A .
H46 H 0.5810 -0.0343 0.1112 0.110 Uiso 1 1 calc R . .
C47 C 0.6538(6) 0.0594(4) 0.2016(4) 0.075(2) Uani 1 1 d . . .
H47 H 0.6937 0.0269 0.2211 0.099 Uiso 1 1 calc R A .
C48 C 0.6646(5) 0.1445(3) 0.2411(3) 0.0527(14) Uani 1 1 d . A .
H48 H 0.7114 0.1681 0.2856 0.070 Uiso 1 1 calc R . .
N9 N 1.0464(5) 0.8117(5) 0.2908(5) 0.110(2) Uani 1 1 d U A .
C49 C 1.0292(6) 0.7251(6) 0.3002(6) 0.106(3) Uani 1 1 d U A .
H49 H 0.9728 0.6953 0.3135 0.141 Uiso 1 1 calc R . .
C50 C 1.0869(6) 0.6781(7) 0.2919(5) 0.099(2) Uani 1 1 d U . .
H50 H 1.0690 0.6162 0.2969 0.132 Uiso 1 1 calc R A .
C51 C 1.1680(7) 0.7172(8) 0.2770(5) 0.112(3) Uani 1 1 d U A .
H51 H 1.2098 0.6851 0.2717 0.149 Uiso 1 1 calc R . .
C52 C 1.1901(8) 0.8105(9) 0.2690(8) 0.143(4) Uani 1 1 d U . .
H52 H 1.2508 0.8421 0.2644 0.190 Uiso 1 1 calc R A .
C53 C 1.1277(8) 0.8553(8) 0.2679(8) 0.147(4) Uani 1 1 d U A .
H53 H 1.1383 0.9130 0.2525 0.196 Uiso 1 1 calc R . .
N10 N 0.8002(8) 0.9317(5) 0.4357(6) 0.126(3) Uani 1 1 d U A .
C54 C 0.8639(8) 0.9689(7) 0.4945(7) 0.105(3) Uani 1 1 d U A .
H54 H 0.9013 0.9346 0.5149 0.140 Uiso 1 1 calc R . .
C55 C 0.8811(7) 1.0447(7) 0.5269(5) 0.105(3) Uani 1 1 d U . .
H55 H 0.9315 1.0663 0.5693 0.140 Uiso 1 1 calc R A .
C56 C 0.8325(8) 1.0955(5) 0.5048(6) 0.105(3) Uani 1 1 d U A .
H56 H 0.8479 1.1537 0.5311 0.139 Uiso 1 1 calc R . .
C57 C 0.7566(7) 1.0662(8) 0.4421(6) 0.108(3) Uani 1 1 d U . .
H57 H 0.7196 1.1024 0.4252 0.143 Uiso 1 1 calc R A .
C58 C 0.7398(8) 0.9776(9) 0.4061(5) 0.122(3) Uani 1 1 d U A .
H58 H 0.6899 0.9512 0.3641 0.162 Uiso 1 1 calc R . .
N11 N 0.9601(10) 1.0193(6) 0.2940(7) 0.102(4) Uani 0.50 1 d PGU A 1
C59 C 0.9767(11) 1.0161(7) 0.2207(7) 0.132(6) Uani 0.50 1 d PGU A 1
H59 H 0.9866 0.9647 0.1987 0.175 Uiso 0.50 1 calc PR A 1
C60 C 0.9784(12) 1.0902(9) 0.1802(6) 0.126(6) Uani 0.50 1 d PGU A 1
H60 H 0.9895 1.0881 0.1313 0.168 Uiso 0.50 1 calc PR A 1
C61 C 0.9636(11) 1.1673(8) 0.2131(7) 0.125(6) Uani 0.50 1 d PGU A 1
H61 H 0.9647 1.2167 0.1862 0.166 Uiso 0.50 1 calc PR A 1
C62 C 0.9470(11) 1.1705(7) 0.2865(7) 0.110(5) Uani 0.50 1 d PGU A 1
H62 H 0.9371 1.2219 0.3084 0.146 Uiso 0.50 1 calc PR A 1
C63 C 0.9453(10) 1.0964(7) 0.3270(5) 0.090(5) Uani 0.50 1 d PGU A 1
H63 H 0.9343 1.0985 0.3759 0.119 Uiso 0.50 1 calc PR A 1
N11' N 0.9666(9) 1.0494(8) 0.3242(6) 0.101(4) Uani 0.50 1 d PGU A 2
C59' C 1.0551(8) 1.0739(9) 0.3060(7) 0.101(4) Uani 0.50 1 d PGU A 2
H59' H 1.1017 1.0512 0.3304 0.134 Uiso 0.50 1 calc PR A 2
C60' C 1.0735(8) 1.1323(9) 0.2513(8) 0.112(5) Uani 0.50 1 d PGU A 2
H60' H 1.1324 1.1485 0.2392 0.149 Uiso 0.50 1 calc PR A 2
C61' C 1.0034(11) 1.1662(9) 0.2148(7) 0.117(5) Uani 0.50 1 d PGU A 2
H61' H 1.0157 1.2051 0.1783 0.156 Uiso 0.50 1 calc PR A 2
C62' C 0.9150(9) 1.1418(10) 0.2330(8) 0.133(6) Uani 0.50 1 d PGU A 2
H62' H 0.8683 1.1644 0.2086 0.177 Uiso 0.50 1 calc PR A 2
C63' C 0.8966(7) 1.0834(10) 0.2877(8) 0.116(5) Uani 0.50 1 d PGU A 2
H63' H 0.8376 1.0671 0.2998 0.154 Uiso 0.50 1 calc PR A 2
N12 N 0.2268(5) 0.1667(5) 0.1360(5) 0.096(2) Uani 1 1 d U . .
C64 C 0.1771(8) 0.2156(7) 0.0992(7) 0.123(3) Uani 1 1 d U A .
H64 H 0.1844 0.2735 0.1226 0.164 Uiso 1 1 calc R . .
C65 C 0.1152(8) 0.1848(10) 0.0279(9) 0.151(5) Uani 1 1 d U . .
H65 H 0.0819 0.2211 0.0047 0.201 Uiso 1 1 calc R A .
C66 C 0.1049(9) 0.1021(10) -0.0063(9) 0.171(6) Uani 1 1 d U A .
H66 H 0.0637 0.0800 -0.0538 0.228 Uiso 1 1 calc R . .
C67 C 0.1556(10) 0.0491(9) 0.0290(8) 0.171(5) Uani 1 1 d U . .
H67 H 0.1501 -0.0085 0.0060 0.228 Uiso 1 1 calc R A .
C68 C 0.2155(7) 0.0861(7) 0.1008(6) 0.118(3) Uani 1 1 d U A .
H68 H 0.2495 0.0510 0.1252 0.157 Uiso 1 1 calc R . .
N13 N 0.3729(5) 0.0615(4) 0.2836(4) 0.0827(17) Uani 1 1 d U . .
C69 C 0.3545(7) 0.0486(6) 0.3575(6) 0.114(3) Uani 1 1 d U A .
H69 H 0.3193 0.0804 0.3774 0.152 Uiso 1 1 calc R . .
C70 C 0.3903(7) -0.0137(6) 0.4016(5) 0.104(3) Uani 1 1 d U . .
H70 H 0.3768 -0.0228 0.4491 0.139 Uiso 1 1 calc R A .
C71 C 0.4420(8) -0.0576(7) 0.3745(6) 0.123(3) Uani 1 1 d U A .
H71 H 0.4676 -0.0950 0.4043 0.164 Uiso 1 1 calc R . .
C72 C 0.4571(7) -0.0493(6) 0.3081(5) 0.106(3) Uani 1 1 d U . .
H72 H 0.4906 -0.0828 0.2879 0.141 Uiso 1 1 calc R A .
C73 C 0.4232(6) 0.0102(4) 0.2663(4) 0.0758(19) Uani 1 1 d U A .
H73 H 0.4380 0.0147 0.2187 0.101 Uiso 1 1 calc R . .
N14 N 0.9840(3) 0.3985(4) 0.2455(3) 0.0633(13) Uani 1 1 d U . .
C74 C 1.0256(6) 0.4074(5) 0.3174(4) 0.0782(19) Uani 1 1 d U A .
H74 H 0.9875 0.3886 0.3516 0.104 Uiso 1 1 calc R . .
C75 C 1.1174(8) 0.4412(7) 0.3449(7) 0.134(4) Uani 1 1 d U . .
H75 H 1.1427 0.4424 0.3965 0.178 Uiso 1 1 calc R A .
C76 C 1.1745(7) 0.4738(8) 0.2983(11) 0.157(5) Uani 1 1 d U A .
H76 H 1.2391 0.5013 0.3178 0.209 Uiso 1 1 calc R . .
C77 C 1.1367(7) 0.4662(6) 0.2218(9) 0.134(4) Uani 1 1 d U . .
H77 H 1.1746 0.4867 0.1878 0.178 Uiso 1 1 calc R A .
C78 C 1.0377(6) 0.4261(5) 0.1968(5) 0.084(2) Uani 1 1 d U A .
H78 H 1.0098 0.4189 0.1451 0.112 Uiso 1 1 calc R . .
N15 N 0.8055(5) 0.2610(5) 0.0531(4) 0.0883(18) Uani 1 1 d U . .
C79 C 0.8256(6) 0.3093(6) -0.0033(5) 0.092(2) Uani 1 1 d U A .
H79 H 0.8639 0.3699 0.0095 0.123 Uiso 1 1 calc R . .
C80 C 0.7936(8) 0.2755(9) -0.0779(5) 0.130(4) Uani 1 1 d U . .
H80 H 0.8052 0.3115 -0.1164 0.173 Uiso 1 1 calc R A .
C81 C 0.7407(11) 0.1804(11) -0.0937(7) 0.180(6) Uani 1 1 d U A .
H81 H 0.7219 0.1516 -0.1438 0.239 Uiso 1 1 calc R . .
C82 C 0.7175(8) 0.1316(8) -0.0370(7) 0.133(4) Uani 1 1 d U . .
H82 H 0.6800 0.0706 -0.0469 0.177 Uiso 1 1 calc R A .
C83 C 0.7513(7) 0.1758(7) 0.0345(6) 0.104(3) Uani 1 1 d U A .
H83 H 0.7349 0.1432 0.0739 0.138 Uiso 1 1 calc R . .

loop_
_atom_site_aniso_label
_atom_site_aniso_U_11
_atom_site_aniso_U_22
_atom_site_aniso_U_33
_atom_site_aniso_U_23
_atom_site_aniso_U_13
_atom_site_aniso_U_12
Ce1 0.03180(13) 0.02473(12) 0.02523(12) 0.00646(8) 0.00618(9) 0.01142(9)
K1 0.256(4) 0.1034(17) 0.165(2) 0.0648(17) 0.114(3) 0.086(2)
K2 0.0512(7) 0.0386(6) 0.0741(8) -0.0082(6) 0.0175(6) 0.0020(5)
K3 0.0470(6) 0.0571(7) 0.0531(7) 0.0159(5) 0.0189(5) 0.0241(5)
K4 0.0481(7) 0.0655(8) 0.0460(6) -0.0128(6) 0.0115(5) 0.0091(6)
K5 0.0789(8) 0.0346(5) 0.0423(6) 0.0112(5) 0.0122(6) 0.0248(5)
N1 0.0323(19) 0.0357(19) 0.0281(18) 0.0071(15) 0.0056(15) 0.0129(15)
N2 0.034(2) 0.037(2) 0.0284(18) 0.0071(15) 0.0067(15) 0.0135(16)
N3 0.049(2) 0.031(2) 0.049(2) 0.0044(18) -0.0092(19) 0.0170(18)
N4 0.034(2) 0.033(2) 0.041(2) 0.0046(16) 0.0037(17) 0.0084(16)
N5 0.0326(19) 0.0284(18) 0.0276(17) 0.0061(14) 0.0071(15) 0.0101(14)
N6 0.0320(19) 0.039(2) 0.0336(19) 0.0119(16) 0.0082(16) 0.0120(16)
N7 0.039(2) 0.0290(18) 0.0303(18) 0.0089(15) 0.0046(16) 0.0135(15)
N8 0.045(2) 0.0257(17) 0.0266(18) 0.0049(14) 0.0033(16) 0.0126(16)
C1 0.039(2) 0.034(2) 0.029(2) 0.0037(17) 0.0099(19) 0.0118(19)
C2 0.036(3) 0.049(3) 0.038(2) 0.005(2) 0.011(2) 0.012(2)
C3 0.043(3) 0.050(3) 0.059(3) -0.002(3) 0.022(3) 0.006(2)
C4 0.066(4) 0.042(3) 0.058(3) 0.009(2) 0.036(3) 0.006(3)
C5 0.070(4) 0.044(3) 0.044(3) 0.014(2) 0.027(3) 0.021(3)
C6 0.047(3) 0.036(2) 0.035(2) 0.0075(19) 0.015(2) 0.013(2)
C7 0.028(2) 0.038(2) 0.031(2) 0.0061(18) 0.0082(17) 0.0133(18)
C8 0.043(3) 0.047(3) 0.033(2) 0.008(2) 0.007(2) 0.021(2)
C9 0.055(3) 0.057(3) 0.049(3) 0.022(3) 0.013(2) 0.031(3)
C10 0.058(3) 0.052(3) 0.065(4) 0.013(3) 0.012(3) 0.035(3)
C11 0.050(3) 0.054(3) 0.053(3) -0.003(2) 0.013(2) 0.029(3)
C12 0.038(3) 0.048(3) 0.035(2) 0.006(2) 0.008(2) 0.017(2)
C13 0.036(2) 0.033(2) 0.040(2) 0.014(2) 0.003(2) 0.0067(19)
C14 0.035(2) 0.046(3) 0.038(2) 0.004(2) 0.007(2) 0.008(2)
C15 0.049(3) 0.052(3) 0.055(3) -0.005(3) 0.001(3) 0.009(3)
C16 0.038(3) 0.061(4) 0.055(3) 0.011(3) -0.006(2) 0.007(3)
C17 0.045(3) 0.051(3) 0.067(4) 0.019(3) -0.003(3) 0.019(3)
C18 0.047(3) 0.044(3) 0.056(3) 0.013(2) -0.004(2) 0.015(2)
C19 0.031(2) 0.034(2) 0.039(2) 0.0037(19) 0.0007(19) 0.0084(18)
C20 0.043(3) 0.101(5) 0.063(4) 0.046(4) 0.018(3) 0.030(3)
C21 0.049(4) 0.141(7) 0.100(6) 0.082(6) 0.012(4) 0.015(4)
C22 0.071(5) 0.066(4) 0.097(5) 0.053(4) -0.018(4) -0.006(4)
C23 0.079(5) 0.042(3) 0.065(4) 0.004(3) -0.018(3) 0.024(3)
C24 0.047(3) 0.044(3) 0.046(3) -0.001(2) -0.005(2) 0.019(2)
C25 0.041(2) 0.027(2) 0.0240(19) 0.0090(16) 0.0070(17) 0.0129(18)
C26 0.040(3) 0.034(2) 0.031(2) 0.0100(18) 0.0060(19) 0.0094(19)
C27 0.054(3) 0.036(3) 0.041(3) 0.007(2) -0.001(2) 0.009(2)
C28 0.078(4) 0.032(3) 0.036(3) 0.003(2) -0.003(3) 0.012(3)
C29 0.090(4) 0.041(3) 0.031(2) 0.005(2) 0.012(3) 0.034(3)
C30 0.054(3) 0.035(2) 0.036(2) 0.0109(19) 0.018(2) 0.020(2)
C31 0.039(3) 0.037(2) 0.037(2) 0.0108(19) 0.012(2) 0.0125(19)
C32 0.043(3) 0.059(3) 0.046(3) 0.022(2) 0.010(2) 0.016(2)
C33 0.043(3) 0.091(5) 0.072(4) 0.038(4) 0.018(3) 0.015(3)
C34 0.052(4) 0.101(5) 0.077(4) 0.045(4) 0.034(3) 0.015(3)
C35 0.062(4) 0.079(4) 0.047(3) 0.033(3) 0.023(3) 0.019(3)
C36 0.043(3) 0.045(3) 0.038(2) 0.014(2) 0.012(2) 0.012(2)
C37 0.042(3) 0.033(2) 0.030(2) 0.0099(18) 0.0075(19) 0.0228(19)
C38 0.041(3) 0.044(3) 0.039(3) 0.011(2) 0.003(2) 0.016(2)
C39 0.061(3) 0.057(3) 0.033(2) 0.003(2) -0.003(2) 0.030(3)
C40 0.073(4) 0.058(3) 0.029(2) 0.017(2) 0.016(2) 0.038(3)
C41 0.063(3) 0.043(3) 0.040(3) 0.017(2) 0.019(2) 0.024(2)
C42 0.050(3) 0.033(2) 0.034(2) 0.0095(19) 0.007(2) 0.017(2)
C43 0.066(3) 0.029(2) 0.032(2) 0.0122(18) 0.020(2) 0.017(2)
C44 0.075(4) 0.028(2) 0.034(2) 0.0070(19) 0.015(2) 0.012(2)
C45 0.130(6) 0.032(3) 0.040(3) 0.005(2) 0.024(3) 0.013(3)
C46 0.168(8) 0.033(3) 0.058(4) 0.002(3) 0.037(5) 0.040(4)
C47 0.144(7) 0.042(3) 0.064(4) 0.019(3) 0.038(4) 0.056(4)
C48 0.093(4) 0.038(3) 0.043(3) 0.014(2) 0.023(3) 0.038(3)
N9 0.090(5) 0.092(5) 0.149(7) 0.018(5) 0.029(5) 0.029(4)
C49 0.077(5) 0.092(6) 0.158(8) 0.039(6) 0.028(5) 0.034(4)
C50 0.080(5) 0.131(7) 0.109(6) 0.033(6) 0.036(5) 0.051(5)
C51 0.084(5) 0.150(8) 0.103(6) 0.017(6) 0.033(5) 0.032(6)
C52 0.091(7) 0.156(9) 0.175(10) 0.042(9) 0.059(7) 0.007(6)
C53 0.129(8) 0.101(7) 0.214(12) -0.027(7) 0.104(8) 0.007(5)
N10 0.183(9) 0.065(4) 0.124(7) 0.006(4) 0.037(6) 0.033(5)
C54 0.115(7) 0.092(6) 0.122(8) 0.040(5) 0.026(5) 0.048(6)
C55 0.097(6) 0.086(5) 0.096(6) 0.012(5) -0.013(5) -0.003(5)
C56 0.169(9) 0.048(4) 0.101(6) 0.006(4) 0.065(5) 0.019(4)
C57 0.142(7) 0.160(7) 0.102(6) 0.092(5) 0.083(5) 0.116(6)
C58 0.126(8) 0.168(9) 0.055(5) -0.002(5) 0.000(5) 0.038(7)
N11 0.141(11) 0.055(7) 0.109(9) 0.002(7) 0.035(9) 0.030(7)
C59 0.191(17) 0.070(9) 0.139(13) 0.007(9) 0.086(13) 0.019(11)
C60 0.183(15) 0.082(10) 0.119(11) 0.007(8) 0.078(11) 0.022(11)
C61 0.162(15) 0.098(10) 0.152(11) 0.041(9) 0.108(12) 0.044(11)
C62 0.170(14) 0.071(8) 0.106(10) 0.016(8) 0.045(11) 0.057(9)
C63 0.115(12) 0.058(8) 0.093(10) -0.002(7) 0.027(9) 0.025(9)
N11' 0.108(9) 0.090(11) 0.109(10) 0.001(8) 0.054(8) 0.020(8)
C59' 0.097(9) 0.093(11) 0.111(11) 0.011(8) 0.043(9) 0.017(8)
C60' 0.111(11) 0.111(12) 0.112(12) 0.014(8) 0.056(9) 0.014(9)
C61' 0.152(13) 0.094(11) 0.140(12) 0.043(9) 0.091(10) 0.044(9)
C62' 0.135(12) 0.148(15) 0.138(14) 0.049(10) 0.075(12) 0.042(12)
C63' 0.110(10) 0.129(13) 0.124(13) 0.037(10) 0.065(10) 0.033(9)
N12 0.080(4) 0.076(4) 0.125(6) 0.033(4) 0.026(4) 0.008(3)
C64 0.106(7) 0.095(6) 0.172(9) 0.057(6) 0.042(6) 0.022(5)
C65 0.090(7) 0.152(9) 0.197(12) 0.084(9) 0.014(7) 0.017(7)
C66 0.103(8) 0.152(9) 0.187(11) 0.040(8) -0.054(8) -0.014(8)
C67 0.160(11) 0.112(8) 0.169(10) 0.008(7) -0.057(8) -0.001(7)
C68 0.095(6) 0.082(5) 0.139(8) 0.010(5) -0.021(5) 0.004(5)
N13 0.090(4) 0.055(3) 0.081(4) -0.001(3) 0.021(3) -0.010(3)
C69 0.109(7) 0.090(6) 0.117(6) -0.019(5) 0.031(5) -0.005(5)
C70 0.134(8) 0.094(6) 0.082(5) 0.034(4) 0.048(5) 0.012(5)
C71 0.147(9) 0.115(8) 0.109(7) 0.041(6) 0.056(6) 0.021(6)
C72 0.133(7) 0.073(5) 0.100(6) 0.037(4) 0.027(5) 0.009(4)
C73 0.096(5) 0.047(4) 0.067(4) 0.019(3) 0.017(4) -0.004(3)
N14 0.045(3) 0.082(4) 0.074(3) 0.025(3) 0.020(2) 0.030(2)
C74 0.096(5) 0.077(5) 0.075(4) 0.022(4) 0.009(4) 0.052(4)
C75 0.113(6) 0.085(7) 0.172(8) -0.014(6) -0.064(6) 0.055(6)
C76 0.049(5) 0.070(6) 0.328(14) -0.008(9) -0.017(6) 0.028(4)
C77 0.091(5) 0.070(5) 0.283(12) 0.033(8) 0.117(7) 0.037(5)
C78 0.091(5) 0.091(5) 0.100(5) 0.027(4) 0.056(4) 0.048(4)
N15 0.104(5) 0.104(5) 0.067(4) 0.007(3) 0.028(3) 0.044(4)
C79 0.095(6) 0.103(6) 0.076(5) 0.008(4) 0.024(4) 0.026(5)
C80 0.147(9) 0.158(8) 0.069(5) 0.024(5) 0.014(6) 0.030(7)
C81 0.186(12) 0.187(11) 0.097(7) -0.032(7) 0.030(8) -0.032(10)
C82 0.137(9) 0.109(7) 0.139(8) -0.016(5) 0.050(7) 0.014(6)
C83 0.131(8) 0.093(5) 0.109(6) 0.026(5) 0.050(6) 0.052(5)

loop_
_atom_type_symbol
_atom_type_description
_atom_type_scat_dispersion_real
_atom_type_scat_dispersion_imag
_atom_type_scat_source
C C 0.0033 0.0016 'International Tables Vol C Tables 4.2.6.8 and 6.1.1.4'
H H 0.0000 0.0000 'International Tables Vol C Tables 4.2.6.8 and 6.1.1.4'
K K 0.2009 0.2494 'International Tables Vol C Tables 4.2.6.8 and 6.1.1.4'
N N 0.0061 0.0033 'International Tables Vol C Tables 4.2.6.8 and 6.1.1.4'
Ce Ce -0.2486 2.6331 'International Tables Vol C Tables 4.2.6.8 and 6.1.1.4'

loop_
_geom_angle_atom_site_label_1
_geom_angle_atom_site_label_2
_geom_angle_atom_site_label_3
_geom_angle
_geom_angle_site_symmetry_1
_geom_angle_site_symmetry_3
N3 Ce1 N7 92.43(12) . .
N3 Ce1 N2 118.12(13) . .
N7 Ce1 N2 119.03(12) . .
N3 Ce1 N6 94.59(14) . .
N7 Ce1 N6 100.11(12) . .
N2 Ce1 N6 125.47(11) . .
N3 Ce1 N8 126.37(12) . .
N7 Ce1 N8 34.25(12) . .
N2 Ce1 N8 100.19(12) . .
N6 Ce1 N8 91.56(12) . .
N3 Ce1 N5 119.27(13) . .
N7 Ce1 N5 118.76(11) . .
N2 Ce1 N5 91.77(11) . .
N6 Ce1 N5 34.06(11) . .
N8 Ce1 N5 93.60(11) . .
N3 Ce1 N1 99.92(14) . .
N7 Ce1 N1 94.25(12) . .
N2 Ce1 N1 33.72(11) . .
N6 Ce1 N1 159.10(12) . .
N8 Ce1 N1 91.85(12) . .
N5 Ce1 N1 125.10(11) . .
N3 Ce1 N4 32.96(12) . .
N7 Ce1 N4 122.27(12) . .
N2 Ce1 N4 89.21(12) . .
N6 Ce1 N4 101.01(12) . .
N8 Ce1 N4 155.91(12) . .
N5 Ce1 N4 108.34(11) . .
N1 Ce1 N4 83.71(12) . .
N3 Ce1 K3 92.75(10) . .
N7 Ce1 K3 49.33(9) . .
N2 Ce1 K3 148.66(9) . .
N6 Ce1 K3 50.89(9) . .
N8 Ce1 K3 52.89(9) . .
N5 Ce1 K3 76.26(8) . .
N1 Ce1 K3 142.09(8) . .
N4 Ce1 K3 121.97(8) . .
N3 Ce1 K2 149.45(11) . .
N7 Ce1 K2 76.08(9) . .
N2 Ce1 K2 50.28(9) . .
N6 Ce1 K2 115.09(9) . .
N8 Ce1 K2 50.08(9) . .
N5 Ce1 K2 90.77(8) . .
N1 Ce1 K2 53.94(8) . .
N4 Ce1 K2 136.32(9) . .
K3 Ce1 K2 100.30(3) . .
N3 Ce1 K4 51.09(11) . .
N7 Ce1 K4 91.16(9) . .
N2 Ce1 K4 74.75(8) . .
N6 Ce1 K4 144.53(9) . .
N8 Ce1 K4 114.96(8) . .
N5 Ce1 K4 149.91(8) . .
N1 Ce1 K4 49.07(8) . .
N4 Ce1 K4 46.14(9) . .
K3 Ce1 K4 128.02(3) . .
K2 Ce1 K4 100.22(3) . .
N3 Ce1 K5 90.28(9) . .
N7 Ce1 K5 155.12(9) . .
N2 Ce1 K5 80.85(8) . .
N6 Ce1 K5 55.01(9) . .
N8 Ce1 K5 134.12(8) . .
N5 Ce1 K5 40.79(8) . .
N1 Ce1 K5 109.63(8) . .
N4 Ce1 K5 69.03(8) . .
K3 Ce1 K5 105.85(3) . .
K2 Ce1 K5 112.09(3) . .
K4 Ce1 K5 109.55(3) . .
N11 K1 N9 87.1(3) . .
N11 K1 N10 88.2(3) . .
N9 K1 N10 171.9(3) . .
N11 K1 N11' 12.8(3) . .
N9 K1 N11' 95.6(3) . .
N10 K1 N11' 78.7(3) . .
N11 K1 C21 88.2(3) . .
N9 K1 C21 78.5(2) . .
N10 K1 C21 108.0(3) . .
N11' K1 C21 99.3(3) . .
N11 K1 C20 114.5(3) . .
N9 K1 C20 81.8(2) . .
N10 K1 C20 106.2(3) . .
N11' K1 C20 125.3(3) . .
C21 K1 C20 26.39(17) . .
N11 K1 C14 174.7(3) . .
N9 K1 C14 97.3(2) . .
N10 K1 C14 87.1(2) . .
N11' K1 C14 162.0(3) . .
C21 K1 C14 95.54(18) . .
C20 K1 C14 69.16(15) . .
N11 K1 C54 88.4(3) . .
N9 K1 C54 150.4(3) . .
N10 K1 C54 22.6(2) . .
N11' K1 C54 76.3(3) . .
C21 K1 C54 130.6(3) . .
C20 K1 C54 126.3(3) . .
C14 K1 C54 86.3(2) . .
N11 K1 C55 83.4(3) . 2_776
N9 K1 C55 73.4(3) . 2_776
N10 K1 C55 99.4(3) . 2_776
N11' K1 C55 76.7(3) . 2_776
C21 K1 C55 151.0(3) . 2_776
C20 K1 C55 148.8(3) . 2_776
C14 K1 C55 95.1(2) . 2_776
C54 K1 C55 77.0(3) . 2_776
N11 K1 C49 109.5(3) . .
N9 K1 C49 22.8(2) . .
N10 K1 C49 162.2(3) . .
N11' K1 C49 118.4(3) . .
C21 K1 C49 75.6(3) . .
C20 K1 C49 69.0(2) . .
C14 K1 C49 75.2(2) . .
C54 K1 C49 149.9(3) . .
C55 K1 C49 81.2(3) 2_776 .
N11 K1 C22 75.5(3) . .
N9 K1 C22 98.3(3) . .
N10 K1 C22 86.9(3) . .
N11' K1 C22 83.8(3) . .
C21 K1 C22 24.1(2) . .
C20 K1 C22 43.49(17) . .
C14 K1 C22 106.57(17) . .
C54 K1 C22 108.9(3) . .
C55 K1 C22 157.8(2) 2_776 .
C49 K1 C22 99.2(3) . .
N11 K1 C15 153.9(3) . .
N9 K1 C15 90.5(2) . .
N10 K1 C15 90.9(2) . .
N11' K1 C15 143.9(3) . .
C21 K1 C15 116.82(19) . .
C20 K1 C15 90.79(15) . .
C14 K1 C15 24.03(12) . .
C54 K1 C15 80.9(2) . .
C55 K1 C15 71.0(2) 2_776 .
C49 K1 C15 72.4(2) . .
C22 K1 C15 130.51(17) . .
N12 K2 N8 141.55(18) . .
N12 K2 N2 111.88(17) . .
N8 K2 N2 83.23(10) . .
N12 K2 N13 85.23(19) . .
N8 K2 N13 95.84(16) . .
N2 K2 N13 153.46(15) . .
N12 K2 C1 122.45(19) . .
N8 K2 C1 94.17(12) . .
N2 K2 C1 47.31(11) . .
N13 K2 C1 106.62(16) . .
N12 K2 N1 133.31(18) . .
N8 K2 N1 75.79(10) . .
N2 K2 N1 28.47(9) . .
N13 K2 N1 125.64(15) . .
C1 K2 N1 25.71(10) . .
N12 K2 C2 95.87(19) . .
N8 K2 C2 120.59(12) . .
N2 K2 C2 55.08(12) . .
N13 K2 C2 104.80(17) . .
C1 K2 C2 26.66(12) . .
N1 K2 C2 46.86(11) . .
N12 K2 C44 99.25(19) . .
N8 K2 C44 44.41(11) . .
N2 K2 C44 116.92(11) . .
N13 K2 C44 77.91(16) . .
C1 K2 C44 138.16(13) . .
N1 K2 C44 119.31(12) . .
C2 K2 C44 164.82(13) . .
N12 K2 C43 123.45(19) . .
N8 K2 C43 23.22(10) . .
N2 K2 C43 105.50(11) . .
N13 K2 C43 78.88(16) . .
C1 K2 C43 114.09(13) . .
N1 K2 C43 98.56(11) . .
C2 K2 C43 140.62(13) . .
C44 K2 C43 24.43(12) . .
N12 K2 Ce1 138.32(14) . .
N8 K2 Ce1 41.83(7) . .
N2 K2 Ce1 41.53(7) . .
N13 K2 Ce1 133.40(14) . .
C1 K2 Ce1 68.04(9) . .
N1 K2 Ce1 42.92(7) . .
C2 K2 Ce1 88.92(9) . .
C44 K2 Ce1 78.92(9) . .
C43 K2 Ce1 64.02(8) . .
N15 K3 N7 151.31(18) . .
N15 K3 N14 89.70(19) . .
N7 K3 N14 113.20(14) . .
N15 K3 N6 102.26(17) . .
N7 K3 N6 83.35(10) . .
N14 K3 N6 116.56(14) . .
N15 K3 N8 124.67(17) . .
N7 K3 N8 29.07(10) . .
N14 K3 N8 141.91(14) . .
N6 K3 N8 75.26(10) . .
N15 K3 C43 103.19(18) . .
N7 K3 C43 48.14(11) . .
N14 K3 C43 144.09(14) . .
N6 K3 C43 93.56(12) . .
N8 K3 C43 26.03(11) . .
N15 K3 C48 98.64(19) . .
N7 K3 C48 55.69(12) . .
N14 K3 C48 119.36(16) . .
N6 K3 C48 119.77(13) . .
N8 K3 C48 46.94(12) . .
C43 K3 C48 26.38(13) . .
N15 K3 C32 85.85(19) . .
N7 K3 C32 115.69(13) . .
N14 K3 C32 75.21(14) . .
N6 K3 C32 44.82(12) . .
N8 K3 C32 118.73(12) . .
C43 K3 C32 138.20(13) . .
C48 K3 C32 164.56(14) . .
N15 K3 C31 86.12(17) . .
N7 K3 C31 105.54(11) . .
N14 K3 C31 99.94(14) . .
N6 K3 C31 23.49(10) . .
N8 K3 C31 98.45(11) . .
C43 K3 C31 114.09(12) . .
C48 K3 C31 140.31(14) . .
C32 K3 C31 24.73(12) . .
N15 K3 C83 20.9(2) . .
N7 K3 C83 130.75(19) . .
N14 K3 C83 103.2(2) . .
N6 K3 C83 109.27(18) . .
N8 K3 C83 106.35(19) . .
C43 K3 C83 83.00(19) . .
C48 K3 C83 78.10(19) . .
C32 K3 C83 104.65(19) . .
C31 K3 C83 99.36(18) . .
N15 K3 Ce1 138.43(15) . .
N7 K3 Ce1 41.40(7) . .
N14 K3 Ce1 122.24(12) . .
N6 K3 Ce1 42.03(7) . .
N8 K3 Ce1 42.16(7) . .
C43 K3 Ce1 67.54(9) . .
C48 K3 Ce1 88.39(10) . .
C32 K3 Ce1 78.66(10) . .
C31 K3 Ce1 64.27(8) . .
C83 K3 Ce1 133.14(17) . .
N4 K4 N1 76.50(11) . .
N4 K4 N3 29.19(10) . .
N1 K4 N3 81.85(11) . .
N4 K4 C4 91.05(13) . 2_666
N1 K4 C4 136.92(15) . 2_666
N3 K4 C4 106.85(13) . 2_666
N4 K4 C5 93.17(13) . 2_666
N1 K4 C5 112.78(14) . 2_666
N3 K4 C5 117.99(13) . 2_666
C4 K4 C5 25.72(15) 2_666 2_666
N4 K4 C3 111.49(13) . 2_666
N1 K4 C3 153.93(13) . 2_666
N3 K4 C3 117.66(13) . 2_666
C4 K4 C3 25.48(15) 2_666 2_666
C5 K4 C3 44.06(15) 2_666 2_666
N4 K4 C13 45.56(11) . .
N1 K4 C13 105.78(11) . .
N3 K4 C13 24.67(11) . .
C4 K4 C13 92.77(14) 2_666 .
C5 K4 C13 112.27(13) 2_666 .
C3 K4 C13 96.30(13) 2_666 .
N4 K4 C6 113.59(12) . 2_666
N1 K4 C6 104.32(12) . 2_666
N3 K4 C6 140.88(11) . 2_666
C4 K4 C6 43.48(13) 2_666 2_666
C5 K4 C6 23.84(12) 2_666 2_666
C3 K4 C6 49.61(13) 2_666 2_666
C13 K4 C6 135.35(12) . 2_666
N4 K4 C14 52.84(11) . .
N1 K4 C14 125.68(11) . .
N3 K4 C14 44.61(11) . .
C4 K4 C14 69.10(13) 2_666 .
C5 K4 C14 90.45(14) 2_666 .
C3 K4 C14 73.42(13) 2_666 .
C13 K4 C14 23.93(11) . .
C6 K4 C14 112.31(12) 2_666 .
N4 K4 C2 133.98(12) . 2_666
N1 K4 C2 136.91(11) . 2_666
N3 K4 C2 140.53(12) . 2_666
C4 K4 C2 43.25(13) 2_666 2_666
C5 K4 C2 49.44(13) 2_666 2_666
C3 K4 C2 23.86(12) 2_666 2_666
C13 K4 C2 117.27(12) . 2_666
C6 K4 C2 41.45(12) 2_666 2_666
C14 K4 C2 95.92(11) . 2_666
N4 K4 C1 98.30(11) . .
N1 K4 C1 22.25(10) . .
N3 K4 C1 103.09(11) . .
C4 K4 C1 133.03(14) 2_666 .
C5 K4 C1 107.46(14) 2_666 .
C3 K4 C1 137.73(12) 2_666 .
C13 K4 C1 125.86(12) . .
C6 K4 C1 91.62(11) 2_666 .
C14 K4 C1 147.56(11) . .
C2 K4 C1 116.34(11) 2_666 .
N4 K4 C6 119.07(11) . .
N1 K4 C6 43.26(10) . .
N3 K4 C6 114.88(11) . .
C4 K4 C6 135.90(13) 2_666 .
C5 K4 C6 114.70(13) 2_666 .
C3 K4 C6 126.52(13) 2_666 .
C13 K4 C6 131.32(12) . .
C6 K4 C6 92.98(11) 2_666 .
C14 K4 C6 154.67(12) . .
C2 K4 C6 102.67(11) 2_666 .
C1 K4 C6 23.86(11) . .
N5 K5 C27 128.45(13) . 2_665
N5 K5 C28 152.97(13) . 2_665
C27 K5 C28 26.12(15) 2_665 2_665
N5 K5 C24 110.53(12) . .
C27 K5 C24 115.23(14) 2_665 .
C28 K5 C24 95.81(14) 2_665 .
N5 K5 C23 133.21(13) . .
C27 K5 C23 90.43(15) 2_665 .
C28 K5 C23 71.85(14) 2_665 .
C24 K5 C23 24.83(15) . .
N5 K5 C19 88.77(11) . .
C27 K5 C19 126.12(13) 2_665 .
C28 K5 C19 114.91(13) 2_665 .
C24 K5 C19 25.77(12) . .
C23 K5 C19 44.48(13) . .
N5 K5 C26 108.41(11) . 2_665
C27 K5 C26 25.15(12) 2_665 2_665
C28 K5 C26 44.60(13) 2_665 2_665
C24 K5 C26 139.58(13) . 2_665
C23 K5 C26 114.81(14) . 2_665
C19 K5 C26 149.92(12) . 2_665
N5 K5 C20 88.77(14) . .
C27 K5 C20 108.24(14) 2_665 .
C28 K5 C20 107.16(16) 2_665 .
C24 K5 C20 43.91(15) . .
C23 K5 C20 50.57(17) . .
C19 K5 C20 24.87(13) . .
C26 K5 C20 128.02(13) 2_665 .
N5 K5 C21 108.26(17) . .
C27 K5 C21 84.42(15) 2_665 .
C28 K5 C21 83.43(17) 2_665 .
C24 K5 C21 50.70(19) . .
C23 K5 C21 43.1(2) . .
C19 K5 C21 43.76(15) . .
C26 K5 C21 106.36(15) 2_665 .
C20 K5 C21 24.42(15) . .
N5 K5 C22 131.62(15) . .
C27 K5 C22 75.40(16) 2_665 .
C28 K5 C22 65.33(15) 2_665 .
C24 K5 C22 43.66(18) . .
C23 K5 C22 24.6(2) . .
C19 K5 C22 51.43(14) . .
C26 K5 C22 100.42(15) 2_665 .
C20 K5 C22 43.26(16) . .
C21 K5 C22 24.4(2) . .
N5 K5 C8 79.43(11) . .
C27 K5 C8 134.17(14) 2_665 .
C28 K5 C8 114.53(15) 2_665 .
C24 K5 C8 74.90(14) . .
C23 K5 C8 91.07(17) . .
C19 K5 C8 83.32(12) . .
C26 K5 C8 123.27(12) 2_665 .
C20 K5 C8 107.75(13) . .
C21 K5 C8 124.73(17) . .
C22 K5 C8 115.51(19) . .
N5 K5 C29 145.28(13) . 2_665
C27 K5 C29 43.64(15) 2_665 2_665
C28 K5 C29 24.52(15) 2_665 2_665
C24 K5 C29 99.15(13) . 2_665
C23 K5 C29 79.92(14) . 2_665
C19 K5 C29 123.81(12) . 2_665
C26 K5 C29 49.63(12) 2_665 2_665
C20 K5 C29 125.73(16) . 2_665
C21 K5 C29 104.35(17) . 2_665
C22 K5 C29 82.52(15) . 2_665
C8 K5 C29 91.78(14) . 2_665
C1 N1 N2 114.8(3) . .
C1 N1 Ce1 155.0(3) . .
N2 N1 Ce1 69.99(19) . .
C1 N1 K4 104.3(3) . .
N2 N1 K4 128.5(2) . .
Ce1 N1 K4 88.44(11) . .
C1 N1 K2 76.5(2) . .
N2 N1 K2 69.42(19) . .
Ce1 N1 K2 83.14(10) . .
K4 N1 K2 155.74(14) . .
C7 N2 N1 115.0(3) . .
C7 N2 Ce1 119.9(3) . .
N1 N2 Ce1 76.3(2) . .
C7 N2 K2 149.1(3) . .
N1 N2 K2 82.1(2) . .
Ce1 N2 K2 88.19(11) . .
C13 N3 N4 115.3(4) . .
C13 N3 Ce1 161.2(3) . .
N4 N3 Ce1 82.0(2) . .
C13 N3 K4 90.9(3) . .
N4 N3 K4 67.1(2) . .
Ce1 N3 K4 89.38(14) . .
C19 N4 N3 114.5(4) . .
C19 N4 Ce1 115.7(3) . .
N3 N4 Ce1 65.1(2) . .
C19 N4 K4 152.8(3) . .
N3 N4 K4 83.7(2) . .
Ce1 N4 K4 89.84(11) . .
C25 N5 N6 115.8(3) . .
C25 N5 Ce1 120.0(2) . .
N6 N5 Ce1 72.33(19) . .
C25 N5 K5 129.3(3) . .
N6 N5 K5 101.7(2) . .
Ce1 N5 K5 102.53(12) . .
C31 N6 N5 117.8(3) . .
C31 N6 Ce1 157.3(3) . .
N5 N6 Ce1 73.61(19) . .
C31 N6 K3 98.5(3) . .
N5 N6 K3 127.9(2) . .
Ce1 N6 K3 87.08(11) . .
C31 N6 K5 85.3(2) . .
N5 N6 K5 53.07(18) . .
Ce1 N6 K5 87.61(11) . .
K3 N6 K5 173.87(14) . .
C37 N7 N8 115.9(3) . .
C37 N7 Ce1 122.0(3) . .
N8 N7 Ce1 74.60(19) . .
C37 N7 K3 146.6(3) . .
N8 N7 K3 81.4(2) . .
Ce1 N7 K3 89.27(11) . .
C43 N8 N7 116.6(4) . .
C43 N8 Ce1 158.4(3) . .
N7 N8 Ce1 71.15(19) . .
C43 N8 K2 100.0(3) . .
N7 N8 K2 128.6(2) . .
Ce1 N8 K2 88.09(11) . .
C43 N8 K3 79.7(3) . .
N7 N8 K3 69.5(2) . .
Ce1 N8 K3 84.96(11) . .
K2 N8 K3 156.70(14) . .
N1 C1 C2 124.7(4) . .
N1 C1 C6 119.4(4) . .
C2 C1 C6 115.9(4) . .
N1 C1 K2 77.8(2) . .
C2 C1 K2 81.1(3) . .
C6 C1 K2 112.7(3) . .
N1 C1 K4 53.5(2) . .
C2 C1 K4 143.7(3) . .
C6 C1 K4 78.6(3) . .
K2 C1 K4 125.86(14) . .
C3 C2 C1 121.2(5) . .
C3 C2 K2 112.3(3) . .
C1 C2 K2 72.2(2) . .
C3 C2 K4 68.7(3) . 2_666
C1 C2 K4 84.9(3) . 2_666
K2 C2 K4 153.80(17) . 2_666
C2 C3 C4 121.2(5) . .
C2 C3 K4 87.5(3) . 2_666
C4 C3 K4 72.1(3) . 2_666
C5 C4 C3 118.1(5) . .
C5 C4 K4 79.7(3) . 2_666
C3 C4 K4 82.4(3) . 2_666
C6 C5 C4 122.2(5) . .
C6 C5 K4 88.4(3) . 2_666
C4 C5 K4 74.6(3) . 2_666
C5 C6 C1 121.2(5) . .
C5 C6 K4 67.8(3) . 2_666
C1 C6 K4 86.7(3) . 2_666
C5 C6 K4 146.0(3) . .
C1 C6 K4 77.5(3) . .
K4 C6 K4 87.02(11) 2_666 .
N2 C7 C12 126.3(4) . .
N2 C7 C8 118.6(4) . .
C12 C7 C8 115.1(4) . .
C9 C8 C7 122.8(4) . .
C9 C8 K5 89.8(3) . .
C7 C8 K5 112.5(3) . .
C8 C9 C10 120.7(5) . .
C9 C10 C11 118.1(5) . .
C12 C11 C10 122.0(5) . .
C11 C12 C7 121.3(5) . .
N3 C13 C14 125.7(4) . .
N3 C13 C18 118.8(5) . .
C14 C13 C18 115.5(4) . .
N3 C13 K4 64.4(3) . .
C14 C13 K4 84.0(3) . .
C18 C13 K4 125.7(3) . .
C15 C14 C13 121.1(5) . .
C15 C14 K1 88.2(3) . .
C13 C14 K1 113.9(3) . .
C15 C14 K4 130.8(4) . .
C13 C14 K4 72.1(3) . .
K1 C14 K4 132.73(18) . .
C16 C15 C14 122.2(5) . .
C16 C15 K1 123.8(4) . .
C14 C15 K1 67.8(3) . .
C15 C16 C17 117.8(5) . .
C18 C17 C16 120.9(5) . .
C17 C18 C13 122.5(5) . .
N4 C19 C20 125.2(5) . .
N4 C19 C24 118.5(4) . .
C20 C19 C24 116.3(5) . .
N4 C19 K5 114.7(3) . .
C20 C19 K5 78.4(3) . .
C24 C19 K5 74.1(3) . .
N4 C19 K1 116.5(3) . .
C20 C19 K1 60.8(3) . .
C24 C19 K1 93.8(3) . .
K5 C19 K1 126.73(15) . .
C21 C20 C19 121.8(6) . .
C21 C20 K1 75.6(5) . .
C19 C20 K1 95.6(4) . .
C21 C20 K5 79.1(4) . .
C19 C20 K5 76.8(3) . .
K1 C20 K5 144.2(2) . .
C20 C21 C22 120.7(7) . .
C20 C21 K1 78.0(5) . .
C22 C21 K1 93.9(6) . .
C20 C21 K5 76.5(4) . .
C22 C21 K5 78.1(4) . .
K1 C21 K5 144.0(3) . .
C23 C22 C21 118.1(6) . .
C23 C22 K5 73.5(4) . .
C21 C22 K5 77.5(5) . .
C23 C22 K1 95.8(4) . .
C21 C22 K1 62.0(5) . .
K5 C22 K1 126.9(2) . .
C24 C23 C22 121.8(6) . .
C24 C23 K5 76.2(3) . .
C22 C23 K5 81.9(4) . .
C23 C24 C19 121.1(6) . .
C23 C24 K5 78.9(3) . .
C19 C24 K5 80.1(3) . .
N5 C25 C26 118.1(4) . .
N5 C25 C30 125.0(4) . .
C26 C25 C30 116.8(4) . .
N5 C25 K5 123.1(2) . 2_665
C26 C25 K5 66.7(2) . 2_665
C30 C25 K5 78.9(3) . 2_665
C27 C26 C25 121.7(4) . .
C27 C26 K5 69.3(3) . 2_665
C25 C26 K5 89.5(2) . 2_665
C26 C27 C28 120.8(5) . .
C26 C27 K5 85.6(3) . 2_665
C28 C27 K5 78.9(3) . 2_665
C29 C28 C27 118.7(5) . .
C29 C28 K5 87.4(3) . 2_665
C27 C28 K5 74.9(3) . 2_665
C28 C29 C30 122.1(5) . .
C28 C29 K5 68.1(3) . 2_665
C30 C29 K5 87.1(3) . 2_665
C29 C30 C25 119.8(5) . .
C29 C30 K5 69.8(3) . 2_665
C25 C30 K5 77.9(3) . 2_665
N6 C31 C32 118.3(4) . .
N6 C31 C36 126.1(4) . .
C32 C31 C36 115.5(4) . .
N6 C31 K3 58.0(2) . .
C32 C31 K3 75.4(3) . .
C36 C31 K3 139.3(3) . .
N6 C31 K5 72.1(2) . .
C32 C31 K5 131.1(3) . .
C36 C31 K5 74.4(3) . .
K3 C31 K5 129.91(14) . .
C33 C32 C31 121.7(5) . .
C33 C32 K3 134.2(4) . .
C31 C32 K3 79.9(3) . .
C32 C33 C34 121.4(6) . .
C33 C34 C35 118.4(5) . .
C36 C35 C34 121.8(5) . .
C35 C36 C31 121.2(5) . .
C35 C36 K5 129.0(4) . .
C31 C36 K5 81.9(3) . .
N7 C37 C42 125.3(4) . .
N7 C37 C38 118.3(4) . .
C42 C37 C38 116.3(4) . .
C39 C38 C37 121.7(5) . .
C40 C39 C38 120.8(5) . .
C41 C40 C39 118.4(4) . .
C40 C41 C42 121.8(5) . .
C41 C42 C37 121.0(5) . .
N8 C43 C44 118.9(4) . .
N8 C43 C48 124.8(5) . .
C44 C43 C48 116.3(4) . .
N8 C43 K3 74.2(3) . .
C44 C43 K3 114.0(3) . .
C48 C43 K3 83.8(3) . .
N8 C43 K2 56.8(2) . .
C44 C43 K2 76.6(3) . .
C48 C43 K2 141.4(3) . .
K3 C43 K2 126.06(14) . .
C45 C44 C43 122.1(5) . .
C45 C44 K2 137.4(4) . .
C43 C44 K2 79.0(3) . .
C44 C45 C46 120.8(6) . .
C47 C46 C45 119.2(6) . .
C46 C47 C48 122.3(6) . .
C47 C48 C43 119.3(6) . .
C47 C48 K3 121.4(4) . .
C43 C48 K3 69.8(3) . .
C49 N9 C53 118.4(9) . .
C49 N9 K1 102.2(6) . .
C53 N9 K1 137.7(6) . .
N9 C49 C50 124.0(9) . .
N9 C49 K1 55.0(5) . .
C50 C49 K1 167.8(8) . .
C51 C50 C49 120.6(10) . .
C50 C51 C52 116.9(10) . .
C53 C52 C51 122.6(10) . .
C52 C53 N9 116.3(11) . .
C54 N10 C58 118.9(9) . .
C54 N10 K1 96.3(8) . .
C58 N10 K1 127.0(7) . .
C55 C54 N10 126.3(10) . .
C55 C54 K1 141.7(8) . .
N10 C54 K1 61.1(7) . .
C54 C55 C56 121.6(10) . .
C54 C55 K1 118.9(9) . 2_776
C56 C55 K1 117.5(7) . 2_776
C55 C56 C57 121.3(9) . .
C56 C57 C58 114.8(8) . .
N10 C58 C57 117.0(9) . .
C59 N11 C63 120.0 . .
C59 N11 K1 118.8(6) . .
C63 N11 K1 119.6(6) . .
N11 C59 C60 120.0 . .
C61 C60 C59 120.0 . .
C60 C61 C62 120.0 . .
C63 C62 C61 120.0 . .
C62 C63 N11 120.0 . .
C59' N11' C63' 120.0 . .
C59' N11' K1 110.0(6) . .
C63' N11' K1 119.6(6) . .
N11' C59' C60' 120.0 . .
C61' C60' C59' 120.0 . .
C60' C61' C62' 120.0 . .
C63' C62' C61' 120.0 . .
C62' C63' N11' 120.0 . .
C68 N12 C64 116.2(10) . .
C68 N12 K2 112.2(6) . .
C64 N12 K2 124.9(7) . .
N12 C64 C65 123.8(12) . .
C66 C65 C64 118.5(13) . .
C65 C66 C67 119.9(13) . .
C66 C67 C68 117.1(13) . .
N12 C68 C67 124.4(11) . .
C73 N13 C69 110.0(8) . .
C73 N13 K2 120.1(4) . .
C69 N13 K2 118.5(5) . .
N13 C69 C70 120.5(9) . .
C71 C70 C69 120.2(9) . .
C72 C71 C70 120.5(12) . .
C71 C72 C73 119.1(11) . .
N13 C73 C72 129.7(8) . .
C74 N14 C78 117.9(7) . .
C74 N14 K3 122.9(5) . .
C78 N14 K3 119.2(5) . .
N14 C74 C75 124.7(9) . .
C74 C75 C76 119.6(12) . .
C75 C76 C77 119.4(10) . .
C76 C77 C78 117.1(10) . .
N14 C78 C77 121.2(9) . .
C83 N15 C79 117.7(8) . .
C83 N15 K3 109.8(6) . .
C79 N15 K3 124.9(6) . .
N15 C79 C80 123.9(9) . .
C79 C80 C81 115.3(10) . .
C82 C81 C80 121.1(11) . .
C83 C82 C81 116.6(11) . .
N15 C83 C82 125.3(10) . .
N15 C83 K3 49.3(5) . .
C82 C83 K3 159.0(8) . .

loop_
_geom_bond_atom_site_label_1
_geom_bond_atom_site_label_2
_geom_bond_distance
_geom_bond_site_symmetry_2
Ce1 N3 2.415(4) .
Ce1 N7 2.449(3) .
Ce1 N2 2.480(4) .
Ce1 N6 2.482(4) .
Ce1 N8 2.494(3) .
Ce1 N5 2.499(3) .
Ce1 N1 2.564(3) .
Ce1 N4 2.636(4) .
Ce1 K3 3.7021(12) .
Ce1 K2 3.7383(12) .
Ce1 K4 3.7937(12) .
Ce1 K5 4.0840(11) .
K1 N11 2.751(9) .
K1 N9 2.781(8) .
K1 N10 2.855(10) .
K1 N11' 2.942(11) .
K1 C21 3.008(9) .
K1 C20 3.037(8) .
K1 C14 3.148(5) .
K1 C54 3.242(12) .
K1 C55 3.241(10) 2_776
K1 C49 3.318(10) .
K1 C22 3.398(8) .
K1 C15 3.398(7) .
K2 N12 2.846(7) .
K2 N8 2.869(4) .
K2 N2 2.877(4) .
K2 N13 2.887(6) .
K2 C1 3.028(4) .
K2 N1 3.044(4) .
K2 C2 3.143(5) .
K2 C44 3.346(5) .
K2 C43 3.376(5) .
K3 N15 2.779(6) .
K3 N7 2.808(4) .
K3 N14 2.858(5) .
K3 N6 2.876(4) .
K3 N8 2.964(4) .
K3 C43 3.030(5) .
K3 C48 3.210(5) .
K3 C32 3.297(5) .
K3 C31 3.355(5) .
K3 C83 3.450(10) .
K4 N4 2.735(4) .
K4 N1 2.867(4) .
K4 N3 2.952(5) .
K4 C4 3.086(6) 2_666
K4 C5 3.150(5) 2_666
K4 C3 3.214(5) 2_666
K4 C13 3.272(5) .
K4 C6 3.400(5) 2_666
K4 C14 3.420(5) .
K4 C2 3.447(5) 2_666
K4 C1 3.458(5) .
K4 C6 3.472(5) .
K5 N5 2.733(4) .
K5 C27 3.039(5) 2_665
K5 C28 3.089(5) 2_665
K5 C24 3.149(5) .
K5 C23 3.182(6) .
K5 C19 3.226(5) .
K5 C26 3.239(4) 2_665
K5 C20 3.246(6) .
K5 C21 3.278(8) .
K5 C22 3.286(7) .
K5 C8 3.287(5) .
K5 C29 3.325(5) 2_665
N1 C1 1.351(5) .
N1 N2 1.465(5) .
N2 C7 1.354(5) .
N3 C13 1.366(6) .
N3 N4 1.449(5) .
N4 C19 1.360(6) .
N5 C25 1.371(5) .
N5 N6 1.459(5) .
N6 C31 1.352(6) .
N7 C37 1.364(5) .
N7 N8 1.456(5) .
N8 C43 1.352(6) .
C1 C2 1.427(6) .
C1 C6 1.432(6) .
C2 C3 1.396(7) .
C2 K4 3.447(5) 2_666
C3 C4 1.395(8) .
C3 K4 3.214(5) 2_666
C4 C5 1.389(8) .
C4 K4 3.086(6) 2_666
C5 C6 1.375(7) .
C5 K4 3.150(5) 2_666
C6 K4 3.400(5) 2_666
C7 C12 1.405(6) .
C7 C8 1.422(6) .
C8 C9 1.374(7) .
C9 C10 1.376(8) .
C10 C11 1.384(8) .
C11 C12 1.384(7) .
C13 C14 1.395(7) .
C13 C18 1.412(7) .
C14 C15 1.385(7) .
C15 C16 1.366(8) .
C16 C17 1.381(8) .
C17 C18 1.362(7) .
C19 C20 1.394(7) .
C19 C24 1.423(7) .
C20 C21 1.380(9) .
C21 C22 1.390(11) .
C22 C23 1.380(11) .
C23 C24 1.362(8) .
C25 C26 1.419(6) .
C25 C30 1.422(6) .
C25 K5 3.526(4) 2_665
C26 C27 1.381(6) .
C26 K5 3.239(4) 2_665
C27 C28 1.386(8) .
C27 K5 3.039(5) 2_665
C28 C29 1.381(8) .
C28 K5 3.089(5) 2_665
C29 C30 1.394(7) .
C29 K5 3.325(5) 2_665
C30 K5 3.538(5) 2_665
C31 C32 1.426(7) .
C31 C36 1.426(6) .
C32 C33 1.373(7) .
C33 C34 1.382(9) .
C34 C35 1.383(9) .
C35 C36 1.373(7) .
C37 C42 1.408(6) .
C37 C38 1.415(6) .
C38 C39 1.388(7) .
C39 C40 1.387(8) .
C40 C41 1.377(7) .
C41 C42 1.389(6) .
C43 C44 1.423(7) .
C43 C48 1.435(7) .
C44 C45 1.369(7) .
C45 C46 1.385(10) .
C46 C47 1.363(10) .
C47 C48 1.401(7) .
N9 C49 1.314(11) .
N9 C53 1.376(12) .
C49 C50 1.318(11) .
C50 C51 1.291(11) .
C51 C52 1.406(15) .
C52 C53 1.329(16) .
N10 C54 1.255(13) .
N10 C58 1.369(14) .
C54 C55 1.204(13) .
C55 C56 1.262(13) .
C55 K1 3.241(10) 2_776
C56 C57 1.387(14) .
C57 C58 1.404(14) .
N11 C59 1.3950 .
N11 C63 1.3951 .
C59 C60 1.3951 .
C60 C61 1.3950 .
C61 C62 1.3950 .
C62 C63 1.3950 .
N11' C59' 1.3950 .
N11' C63' 1.3950 .
C59' C60' 1.3951 .
C60' C61' 1.3949 .
C61' C62' 1.3951 .
C62' C63' 1.3950 .
N12 C68 1.307(11) .
N12 C64 1.338(12) .
C64 C65 1.393(16) .
C65 C66 1.332(19) .
C66 C67 1.388(17) .
C67 C68 1.401(14) .
N13 C73 1.317(10) .
N13 C69 1.429(11) .
C69 C70 1.451(14) .
C70 C71 1.319(14) .
C71 C72 1.272(12) .
C72 C73 1.379(11) .
N14 C74 1.304(8) .
N14 C78 1.322(8) .
C74 C75 1.315(12) .
C75 C76 1.340(19) .
C76 C77 1.370(19) .
C77 C78 1.412(13) .
N15 C83 1.309(11) .
N15 C79 1.332(10) .
C79 C80 1.348(12) .
C80 C81 1.429(16) .
C81 C82 1.352(16) .
C82 C83 1.344(14) .
